data_2103868
loop_
_publ_author_name
'Melguizo, Manuel'
'Quesada, Antonio'
'Low, John N.'
'Glidewell, Christopher'

_publ_section_title
;
 Supramolecular structures of <i>N</i>^4^-substituted
 2,4-diamino-6-benzyloxy-5-nitrosopyrimidines
;
_journal_issue 2
_journal_name_full 'Acta Crystallographica Section B'
_journal_page_first 263
_journal_page_last 276
_journal_paper_doi 10.1107/S0108768103002477
_journal_volume 59
_journal_year 2003
_chemical_formula_moiety 'C12 H13 N5 O2'
_chemical_formula_sum 'C12 H13 N5 O2'
_chemical_formula_weight 259.267
_chemical_name_systematic
;
2-Amino-6-benzyloxy-4-(N-methylamino)-5-nitrosopyrimidine
;
_space_group_IT_number 19
_symmetry_cell_setting orthorhombic
_symmetry_space_group_name_Hall 'P 2ac 2ab'
_symmetry_space_group_name_H-M 'P 21 21 21'
_atom_sites_solution_hydrogens geom
_atom_sites_solution_primary direct
_atom_sites_solution_secondary difmap
_cell_angle_alpha 90.00
_cell_angle_beta 90.00
_cell_angle_gamma 90.00
_cell_formula_units_Z 4
_cell_length_a 7.1122(2)
_cell_length_b 7.3873(2)
_cell_length_c 23.3867(7)
_cell_measurement_reflns_used 1649
_cell_measurement_temperature 120(2)
_cell_measurement_theta_max 27.47
_cell_measurement_theta_min 2.99
_cell_volume 1228.74(6)
_computing_cell_refinement 'DENZO-SMN (Otwinowski & Minor, 1997)'
_computing_data_collection 'Kappa-CCD server software (Nonius, 1997)'
_computing_data_reduction 'DENZO-SMN (Otwinowski & Minor, 1997)'
_computing_molecular_graphics 'PLATON (Spek, 2002)'
_computing_publication_material 'SHELXL-97 (Sheldrick, 1997a) and PRPKAPPA (Ferguson, 1999)'
_computing_structure_refinement 'SHELXL-97 (Sheldrick, 1997a)'
_computing_structure_solution 'SHELXS-97 (Sheldrick, 1997b)'
_diffrn_ambient_temperature 120(2)
_diffrn_measured_fraction_theta_full 0.993
_diffrn_measured_fraction_theta_max 0.993
_diffrn_measurement_device_type Kappa-CCD
_diffrn_measurement_method '\f scans, and \w scans with \k offsets'
_diffrn_radiation_monochromator graphite
_diffrn_radiation_source 'fine-focus sealed X-ray tube'
_diffrn_radiation_type 'Mo K\a'
_diffrn_radiation_wavelength 0.71073
_diffrn_reflns_av_R_equivalents 0.060
_diffrn_reflns_av_sigmaI/netI 0.0474
_diffrn_reflns_limit_h_max 7
_diffrn_reflns_limit_h_min -9
_diffrn_reflns_limit_k_max 9
_diffrn_reflns_limit_k_min -8
_diffrn_reflns_limit_l_max 30
_diffrn_reflns_limit_l_min -30
_diffrn_reflns_number 6981
_diffrn_reflns_theta_full 27.47
_diffrn_reflns_theta_max 27.47
_diffrn_reflns_theta_min 2.99
_diffrn_standards_decay_% 0
_exptl_absorpt_coefficient_mu 0.101
_exptl_absorpt_correction_T_max 0.994
_exptl_absorpt_correction_T_min 0.954
_exptl_absorpt_correction_type multi-scan
_exptl_absorpt_process_details 'DENZO-SMN (Otwinowski & Minor, 1997)'
_exptl_crystal_colour pink
_exptl_crystal_density_diffrn 1.402
_exptl_crystal_density_method 'not measured'
_exptl_crystal_description plate
_exptl_crystal_F_000 544
_exptl_crystal_size_max 0.30
_exptl_crystal_size_mid 0.14
_exptl_crystal_size_min 0.07
_refine_diff_density_max 0.176
_refine_diff_density_min -0.236
_refine_ls_extinction_method none
_refine_ls_goodness_of_fit_ref 1.091
_refine_ls_hydrogen_treatment constr
_refine_ls_matrix_type full
_refine_ls_number_parameters 173
_refine_ls_number_reflns 1649
_refine_ls_number_restraints 0
_refine_ls_restrained_S_all 1.091
_refine_ls_R_factor_all 0.0567
_refine_ls_R_factor_gt 0.0392
_refine_ls_shift/su_max 0.000
_refine_ls_shift/su_mean 0.000
_refine_ls_structure_factor_coef Fsqd
_refine_ls_weighting_details 'w=1/[\s^2^(Fo^2^)+(0.0467P)^2^] where P=(Fo^2^+2Fc^2^)/3'
_refine_ls_weighting_scheme calc
_refine_ls_wR_factor_gt 0.0843
_refine_ls_wR_factor_ref 0.0902
_reflns_number_gt 1323
_reflns_number_total 1649
_reflns_threshold_expression >2\s(I)
_cod_data_source_file na0145.cif
_cod_data_source_block 1
_cod_depositor_comments
;
The following automatic conversions were performed:
'_exptl_absorpt_correction_type' value 'Multi-scan' changed to
'multi-scan' according to
'/home/saulius/struct/CIF-dictionaries/cif_core.dic' dictionary named
'cif_core.dic' version 2.4.1 from 2010-06-29.

Automatic conversion script
Id: cif_fix_enum 1527 2010-12-29 10:47:43Z saulius 

The following automatic conversions were performed:

'_exptl_absorpt_correction_type' value 'Multi-scan' changed to
'multi-scan' according to
/home/saulius/struct/CIF-dictionaries/cif_core.dic dictionary named
'cif_core.dic' version 2.4.1 from 2010-06-29.

Automatic conversion script
Id: cif_fix_values 1715 2011-07-08 13:25:40Z adriana 
;
_cod_database_code 2103868
_cod_database_fobs_code 2103868

loop_
_symmetry_equiv_pos_as_xyz
'x, y, z'
'-x+1/2, -y, z+1/2'
'x+1/2, -y+1/2, -z'
'-x, y+1/2, -z+1/2'

loop_
_atom_site_label
_atom_site_fract_x
_atom_site_fract_y
_atom_site_fract_z
_atom_site_U_iso_or_equiv
_atom_site_adp_type
_atom_site_calc_flag
_atom_site_refinement_flags
_atom_site_occupancy
_atom_site_type_symbol
N1 0.7669(3) 1.1531(2) 0.13328(8) 0.0226(4) Uani d . 1 N
C2 0.8858(3) 1.2910(3) 0.14977(10) 0.0220(5) Uani d . 1 C
N2 0.8267(3) 1.4559(3) 0.13741(9) 0.0316(5) Uani d . 1 N
N3 1.0523(2) 1.2758(2) 0.17588(8) 0.0226(4) Uani d . 1 N
C4 1.1051(3) 1.1086(3) 0.19092(9) 0.0198(5) Uani d . 1 C
N4 1.2650(3) 1.0868(2) 0.21909(8) 0.0248(4) Uani d . 1 N
C41 1.3894(3) 1.2361(3) 0.23419(11) 0.0303(6) Uani d . 1 C
C5 0.9949(3) 0.9511(3) 0.17556(9) 0.0193(5) Uani d . 1 C
N5 1.0382(3) 0.7757(2) 0.18412(8) 0.0235(4) Uani d . 1 N
O5 1.1890(2) 0.7408(2) 0.21219(7) 0.0271(4) Uani d . 1 O
C6 0.8244(3) 0.9904(3) 0.14496(9) 0.0194(5) Uani d . 1 C
C61 0.5036(3) 0.7082(3) 0.06605(9) 0.0224(5) Uani d . 1 C
C62 0.3886(3) 0.5793(3) 0.09145(10) 0.0256(5) Uani d . 1 C
C63 0.3519(3) 0.4165(3) 0.06323(11) 0.0294(6) Uani d . 1 C
C64 0.4296(3) 0.3826(3) 0.01079(10) 0.0320(6) Uani d . 1 C
C65 0.5449(3) 0.5104(3) -0.01465(11) 0.0311(6) Uani d . 1 C
C66 0.5817(3) 0.6723(3) 0.01291(10) 0.0271(6) Uani d . 1 C
C67 0.5514(3) 0.8825(3) 0.09596(10) 0.0273(5) Uani d . 1 C
O6 0.7229(2) 0.84726(19) 0.12848(6) 0.0239(4) Uani d . 1 O
H2A 0.8962 1.5503 0.1464 0.038 Uiso calc R 1 H
H2B 0.7178 1.4714 0.1202 0.038 Uiso calc R 1 H
H4 1.2978 0.9765 0.2292 0.030 Uiso calc R 1 H
H41A 1.4801 1.2559 0.2033 0.045 Uiso calc R 1 H
H41B 1.4569 1.2066 0.2695 0.045 Uiso calc R 1 H
H41C 1.3150 1.3462 0.2400 0.045 Uiso calc R 1 H
H62 0.3350 0.6019 0.1280 0.031 Uiso calc R 1 H
H63 0.2725 0.3288 0.0805 0.035 Uiso calc R 1 H
H64 0.4045 0.2714 -0.0082 0.038 Uiso calc R 1 H
H65 0.5989 0.4868 -0.0511 0.037 Uiso calc R 1 H
H66 0.6610 0.7595 -0.0047 0.033 Uiso calc R 1 H
H67A 0.5725 0.9804 0.0678 0.033 Uiso calc R 1 H
H67B 0.4481 0.9190 0.1219 0.033 Uiso calc R 1 H

loop_
_atom_site_aniso_label
_atom_site_aniso_U_11
_atom_site_aniso_U_22
_atom_site_aniso_U_33
_atom_site_aniso_U_12
_atom_site_aniso_U_13
_atom_site_aniso_U_23
N1 0.0226(10) 0.0180(9) 0.0272(10) 0.0025(8) -0.0019(9) -0.0012(8)
C2 0.0255(11) 0.0177(11) 0.0227(12) 0.0016(9) 0.0014(10) -0.0019(10)
N2 0.0326(12) 0.0164(10) 0.0458(13) 0.0013(8) -0.0126(10) -0.0008(9)
N3 0.0227(10) 0.0190(9) 0.0262(10) -0.0009(8) -0.0021(8) -0.0010(8)
C4 0.0190(11) 0.0212(12) 0.0192(11) -0.0002(9) 0.0005(9) -0.0031(9)
N4 0.0214(10) 0.0229(10) 0.0300(11) 0.0015(8) -0.0030(9) -0.0020(8)
C41 0.0218(12) 0.0347(14) 0.0342(14) -0.0071(11) -0.0027(10) -0.0063(11)
C5 0.0201(11) 0.0165(11) 0.0214(11) 0.0010(9) -0.0003(10) -0.0009(9)
N5 0.0210(10) 0.0255(10) 0.0239(10) 0.0027(8) -0.0020(8) 0.0004(8)
O5 0.0233(8) 0.0268(9) 0.0311(9) 0.0058(7) -0.0063(7) 0.0002(7)
C6 0.0201(11) 0.0174(11) 0.0208(11) 0.0006(9) -0.0005(9) -0.0026(9)
C61 0.0189(11) 0.0210(12) 0.0273(13) 0.0026(9) -0.0079(10) -0.0004(9)
C62 0.0247(13) 0.0278(12) 0.0245(12) 0.0016(10) -0.0005(10) 0.0005(10)
C63 0.0289(13) 0.0264(13) 0.0329(14) -0.0079(10) -0.0030(12) 0.0048(11)
C64 0.0381(15) 0.0242(13) 0.0338(14) -0.0017(11) -0.0063(12) -0.0060(11)
C65 0.0308(14) 0.0378(14) 0.0245(12) 0.0026(11) 0.0011(11) -0.0044(11)
C66 0.0221(12) 0.0302(14) 0.0290(13) -0.0037(10) -0.0014(11) 0.0039(10)
C67 0.0228(13) 0.0226(12) 0.0365(13) 0.0034(9) -0.0090(11) -0.0042(10)
O6 0.0229(8) 0.0173(8) 0.0315(9) 0.0004(6) -0.0101(7) -0.0012(7)

loop_
_atom_type_symbol
_atom_type_description
_atom_type_scat_dispersion_real
_atom_type_scat_dispersion_imag
_atom_type_scat_source
C C 0.0033 0.0016 'International Tables Vol C Tables 4.2.6.8 and 6.1.1.4'
H H 0.0000 0.0000 'International Tables Vol C Tables 4.2.6.8 and 6.1.1.4'
N N 0.0061 0.0033 'International Tables Vol C Tables 4.2.6.8 and 6.1.1.4'
O O 0.0106 0.0060 'International Tables Vol C Tables 4.2.6.8 and 6.1.1.4'

loop_
_geom_angle_atom_site_label_1
_geom_angle_atom_site_label_2
_geom_angle_atom_site_label_3
_geom_angle
_geom_angle_publ_flag
C6 N1 C2 115.56(18) no
N2 C2 N3 117.4(2) no
N2 C2 N1 115.1(2) no
N3 C2 N1 127.51(18) no
C2 N2 H2A 120.0 no
C2 N2 H2B 120.0 no
H2A N2 H2B 120.0 no
C2 N3 C4 116.51(18) no
N4 C4 N3 118.95(19) no
N4 C4 C5 119.37(19) no
N3 C4 C5 121.66(19) no
C4 N4 C41 123.37(18) no
C4 N4 H4 118.3 no
C41 N4 H4 118.3 no
N4 C41 H41A 109.5 no
N4 C41 H41B 109.5 no
H41A C41 H41B 109.5 no
N4 C41 H41C 109.5 no
H41A C41 H41C 109.5 no
H41B C41 H41C 109.5 no
N5 C5 C6 117.45(19) no
N5 C5 C4 127.8(2) no
C6 C5 C4 114.69(18) no
O5 N5 C5 117.39(19) no
N1 C6 O6 120.08(18) no
N1 C6 C5 123.85(18) no
O6 C6 C5 116.07(18) no
C66 C61 C62 119.2(2) no
C66 C61 C67 119.3(2) no
C62 C61 C67 121.4(2) no
C61 C62 C63 119.9(2) no
C61 C62 H62 120.0 no
C63 C62 H62 120.0 no
C64 C63 C62 120.4(2) no
C64 C63 H63 119.8 no
C62 C63 H63 119.8 no
C63 C64 C65 119.9(2) no
C63 C64 H64 120.0 no
C65 C64 H64 120.0 no
C66 C65 C64 120.1(2) no
C66 C65 H65 120.0 no
C64 C65 H65 120.0 no
C65 C66 C61 120.5(2) no
C65 C66 H66 119.8 no
C61 C66 H66 119.8 no
O6 C67 C61 106.16(18) no
O6 C67 H67A 110.5 no
C61 C67 H67A 110.5 no
O6 C67 H67B 110.5 no
C61 C67 H67B 110.5 no
H67A C67 H67B 108.7 no
C6 O6 C67 117.40(16) no

loop_
_geom_bond_atom_site_label_1
_geom_bond_atom_site_label_2
_geom_bond_distance
_geom_bond_publ_flag
N1 C6 1.299(3) no
N1 C2 1.379(3) no
C2 N2 1.320(3) no
C2 N3 1.337(3) no
N2 H2A 0.88 no
N2 H2B 0.88 no
N3 C4 1.338(3) no
C4 N4 1.324(3) no
C4 C5 1.448(3) no
N4 C41 1.457(3) no
N4 H4 0.88 no
C41 H41A 0.98 no
C41 H41B 0.98 no
C41 H41C 0.98 no
C5 N5 1.347(3) no
C5 C6 1.438(3) no
N5 O5 1.283(2) no
C6 O6 1.337(2) no
C61 C66 1.387(3) no
C61 C62 1.388(3) no
C61 C67 1.504(3) no
C62 C63 1.396(3) no
C62 H62 0.95 no
C63 C64 1.368(3) no
C63 H63 0.95 no
C64 C65 1.385(3) no
C64 H64 0.95 no
C65 C66 1.384(3) no
C65 H65 0.95 no
C66 H66 0.95 no
C67 O6 1.461(3) no
C67 H67A 0.99 no
C67 H67B 0.99 no

loop_
_geom_hbond_atom_site_label_D
_geom_hbond_atom_site_label_H
_geom_hbond_atom_site_label_A
_geom_hbond_site_symmetry_A
_geom_hbond_distance_DH
_geom_hbond_distance_HA
_geom_hbond_distance_DA
_geom_hbond_angle_DHA
_geom_hbond_publ_flag
N4 H4 O5 . 0.88 1.95 2.618(2) 132 y
N2 H2A N5 1_565 0.88 2.14 3.006(3) 169 y
N2 H2B Cg1 1_565 0.88 2.68 3.516(2) 160 y
C62 H62 O5 1_455 0.95 2.45 3.379(3) 165 y
C66 H66 Cg1 3_565 0.95 2.73 3.647(2) 163 y

loop_
_geom_torsion_atom_site_label_1
_geom_torsion_atom_site_label_2
_geom_torsion_atom_site_label_3
_geom_torsion_atom_site_label_4
_geom_torsion
_geom_torsion_publ_flag
C6 N1 C2 N2 179.6(2) no
C6 N1 C2 N3 0.4(3) no
N2 C2 N3 C4 176.4(2) no
N1 C2 N3 C4 -4.4(3) no
C2 N3 C4 N4 -177.14(19) no
C2 N3 C4 C5 4.9(3) no
N3 C4 N4 C41 -0.8(3) no
C5 C4 N4 C41 177.20(19) no
N4 C4 C5 N5 -3.3(3) no
N3 C4 C5 N5 174.6(2) no
N4 C4 C5 C6 -179.84(19) no
N3 C4 C5 C6 -1.9(3) no
C6 C5 N5 O5 -178.96(17) no
C4 C5 N5 O5 4.6(3) no
C2 N1 C6 O6 -177.08(19) no
C2 N1 C6 C5 3.1(3) no
N5 C5 C6 N1 -179.3(2) no
C4 C5 C6 N1 -2.4(3) no
N5 C5 C6 O6 0.9(3) no
C4 C5 C6 O6 177.79(18) no
C66 C61 C62 C63 -0.5(3) no
C67 C61 C62 C63 -178.0(2) no
C61 C62 C63 C64 0.4(4) no
C62 C63 C64 C65 -0.2(4) no
C63 C64 C65 C66 0.0(3) no
C64 C65 C66 C61 -0.1(3) no
C62 C61 C66 C65 0.3(3) no
C67 C61 C66 C65 177.9(2) no
C66 C61 C67 O6 -87.4(2) no
C62 C61 C67 O6 90.2(2) no
N1 C6 O6 C67 1.8(3) no
C5 C6 O6 C67 -178.41(18) no
C61 C67 O6 C6 160.73(19) no

loop_
_cod_related_entry_id
_cod_related_entry_database
_cod_related_entry_code
1 ChemSpider 21140344
